data_4344821
loop_
_publ_author_name
'Stevenson, Steven'
'Arvola, Kristine D.'
'Fahim, Muska'
'Martin, Benjamin R.'
'Ghiassi, Kamran B.'
'Olmstead, Marilyn M.'
'Balch, Alan L.'

_publ_section_title
;
 Isolation and Crystallographic Characterization of Gd3N@D2(35)-C88
 through Non-Chromatographic Methods.
;
_journal_issue 1
_journal_name_full 'Inorganic chemistry'
_journal_page_first 62
_journal_paper_doi 10.1021/acs.inorgchem.5b01814
_journal_volume 55
_journal_year 2015
_chemical_formula_moiety 'C88 Gd3 N, C36 H44 N4 Ni, 2 (C7 H8)'
_chemical_formula_sum 'C138 H60 Gd3 N5 Ni'
_chemical_formula_weight 2318.37
_chemical_name_common 'Gd3N@D2(35)-C88 . Ni(OEP) . 2 toluene'
_space_group_crystal_system monoclinic
_space_group_IT_number 12
_space_group_name_Hall '-C 2y'
_space_group_name_H-M_alt 'C 1 2/m 1'
_symmetry_space_group_name_Hall '-C 2y'
_symmetry_space_group_name_H-M 'C 1 2/m 1'
_atom_sites_solution_hydrogens mixed
_audit_creation_method SHELXL-2014/7
_cell_angle_alpha 90
_cell_angle_beta 94.599(3)
_cell_angle_gamma 90
_cell_formula_units_Z 4
_cell_length_a 25.2389(16)
_cell_length_b 15.3624(9)
_cell_length_c 20.5877(12)
_cell_measurement_reflns_used 9594
_cell_measurement_temperature 100(2)
_cell_measurement_theta_max 40.283
_cell_measurement_theta_min 2.804
_cell_volume 7956.8(8)
_computing_cell_refinement 'SAINT (Bruker, 2014)'
_computing_data_collection 'Apex2 (Bruker, 2014)'
_computing_data_reduction 'SAINT (Bruker, 2014)'
_computing_publication_material 'SHELXL-2014 (Sheldrick, 2014)'
_computing_structure_refinement 'SHELXL-2014/7 (Sheldrick, 2014)'
_computing_structure_solution 'SHELXS (Sheldrick, 2008)'
_diffrn_ambient_temperature 100(2)
_diffrn_detector_area_resol_mean 10.42
_diffrn_measured_fraction_theta_full 0.999
_diffrn_measured_fraction_theta_max 0.993
_diffrn_measurement_device_type 'Bruker D8 with PHOTON 100 CMOS detector'
_diffrn_measurement_method '\w and \f scans'
_diffrn_radiation_type synchrotron
_diffrn_radiation_wavelength 0.7749
_diffrn_reflns_av_R_equivalents 0.0531
_diffrn_reflns_av_unetI/netI 0.0395
_diffrn_reflns_laue_measured_fraction_full 0.999
_diffrn_reflns_laue_measured_fraction_max 0.993
_diffrn_reflns_limit_h_max 42
_diffrn_reflns_limit_h_min -41
_diffrn_reflns_limit_k_max 25
_diffrn_reflns_limit_k_min -25
_diffrn_reflns_limit_l_max 33
_diffrn_reflns_limit_l_min -34
_diffrn_reflns_number 89654
_diffrn_reflns_point_group_measured_fraction_full 0.999
_diffrn_reflns_point_group_measured_fraction_max 0.993
_diffrn_reflns_theta_full 27.706
_diffrn_reflns_theta_max 40.310
_diffrn_reflns_theta_min 2.143
_diffrn_source 'ALS, Beamline 11.3.1'
_exptl_absorpt_coefficient_mu 3.471
_exptl_absorpt_correction_T_max 0.4420
_exptl_absorpt_correction_T_min 0.3766
_exptl_absorpt_correction_type multi-scan
_exptl_absorpt_process_details 'SADABS (Sheldrick, 2014)'
_exptl_crystal_colour black
_exptl_crystal_density_diffrn 1.935
_exptl_crystal_description block
_exptl_crystal_F_000 4572
_exptl_crystal_size_max 0.220
_exptl_crystal_size_mid 0.190
_exptl_crystal_size_min 0.060
_refine_diff_density_max 2.394
_refine_diff_density_min -3.061
_refine_diff_density_rms 0.168
_refine_ls_extinction_method none
_refine_ls_goodness_of_fit_ref 1.036
_refine_ls_hydrogen_treatment constr
_refine_ls_matrix_type full
_refine_ls_number_parameters 983
_refine_ls_number_reflns 19828
_refine_ls_number_restraints 847
_refine_ls_restrained_S_all 1.076
_refine_ls_R_factor_all 0.1101
_refine_ls_R_factor_gt 0.0888
_refine_ls_shift/su_max 0.000
_refine_ls_shift/su_mean 0.000
_refine_ls_structure_factor_coef Fsqd
_refine_ls_weighting_details 'w=1/[\s^2^(Fo^2^)+(0.1356P)^2^+52.5090P] where P=(Fo^2^+2Fc^2^)/3'
_refine_ls_weighting_scheme calc
_refine_ls_wR_factor_gt 0.2424
_refine_ls_wR_factor_ref 0.2670
_reflns_Friedel_coverage 0.000
_reflns_number_gt 15548
_reflns_number_total 19828
_reflns_threshold_expression 'I > 2\s(I)'
_cod_data_source_file ic5b01814_si_002.cif
_cod_data_source_block kbg239
_cod_database_code 4344821
_shelx_shelxl_version_number 2014/7
_shelx_space_group_comment
;
The symmetry employed for this shelxl refinement is uniquely defined
by the following loop, which should always be used as a source of
symmetry information in preference to the above space-group names.
They are only intended as comments.
;
_shelx_estimated_absorpt_t_min 0.516
_shelx_estimated_absorpt_t_max 0.819

loop_
_space_group_symop_operation_xyz
'x, y, z'
'-x, y, -z'
'x+1/2, y+1/2, z'
'-x+1/2, y+1/2, -z'
'-x, -y, -z'
'x, -y, z'
'-x+1/2, -y+1/2, -z'
'x+1/2, -y+1/2, z'

loop_
_atom_site_label
_atom_site_type_symbol
_atom_site_fract_x
_atom_site_fract_y
_atom_site_fract_z
_atom_site_U_iso_or_equiv
_atom_site_adp_type
_atom_site_occupancy
_atom_site_site_symmetry_order
_atom_site_calc_flag
_atom_site_refinement_flags_posn
_atom_site_refinement_flags_adp
_atom_site_refinement_flags_occupancy
_atom_site_disorder_assembly
_atom_site_disorder_group
Gd1 Gd 0.35581(3) 0.11652(4) 0.32252(3) 0.02206(15) Uani 0.2314(7) 1 d . . P A 1
Gd2 Gd 0.23944(4) -0.01859(6) 0.24000(6) 0.0410(3) Uani 0.2314(7) 1 d . . P A 1
Gd3 Gd 0.34484(11) -0.10406(14) 0.37174(11) 0.0495(7) Uani 0.2314(7) 1 d . . P A 1
Gd4 Gd 0.33465(10) 0.11772(16) 0.36878(9) 0.0177(3) Uani 0.1525(9) 1 d . U P A 2
Gd5 Gd 0.26768(8) 0.01608(10) 0.21723(5) 0.0329(4) Uani 0.1525(9) 1 d . U P A 2
Gd6 Gd 0.32463(10) -0.13595(11) 0.34909(12) 0.0279(3) Uani 0.1525(9) 1 d . U P A 2
Gd7 Gd 0.2416(3) -0.0694(6) 0.2652(5) 0.118(3) Uani 0.0802(8) 1 d . U P A 3
Gd8 Gd 0.32957(19) 0.13415(19) 0.2981(3) 0.0713(14) Uani 0.0802(8) 1 d . U P A 3
Gd9 Gd 0.3634(3) -0.0722(7) 0.3763(4) 0.118(3) Uani 0.0802(8) 1 d . U P A 3
Gd10 Gd 0.2985(3) 0.0356(5) 0.2085(3) 0.029(2) Uani 0.0227(10) 1 d . U P A 4
Gd11 Gd 0.2640(5) 0.0516(7) 0.2250(5) 0.057(3) Uani 0.0362(17) 1 d . U P A 4
Gd12 Gd 0.3000(5) -0.1296(4) 0.3500(4) 0.065(2) Uani 0.0488(18) 1 d . U P A 4
N1 N 0.30958(12) 0.0000 0.31049(14) 0.0172(5) Uani 1 2 d S T P . .
C1 C 0.39545(8) 0.17209(15) 0.20862(9) 0.060(2) Uani 0.5 1 d G U P A -1
C2 C 0.34965(8) 0.17203(16) 0.16354(9) 0.075(3) Uani 0.5 1 d G U P A -1
C3 C 0.33547(7) 0.09289(17) 0.12998(7) 0.065(2) Uani 0.5 1 d G U P A -1
C4 C 0.42352(5) -0.07325(16) 0.22212(7) 0.0402(16) Uani 0.5 1 d G U P A -1
C5 C 0.40918(5) 0.01036(17) 0.18986(7) 0.0469(16) Uani 0.5 1 d G U P A -1
C6 C 0.36446(6) 0.01507(17) 0.14043(6) 0.059(2) Uani 0.5 1 d G U P A -1
C7 C 0.33674(7) -0.06086(18) 0.12310(5) 0.058(2) Uani 0.5 1 d G U P A -1
C8 C 0.34886(7) -0.14453(16) 0.15441(7) 0.0467(17) Uani 0.5 1 d G U P A -1
C9 C 0.39159(6) -0.15029(16) 0.20340(8) 0.0498(18) Uani 0.5 1 d G U P A -1
C10 C 0.38572(7) -0.22047(14) 0.24967(10) 0.057(2) Uani 0.5 1 d G U P A -1
C11 C 0.41543(7) -0.21401(14) 0.31207(10) 0.060(2) Uani 0.5 1 d G U P A -1
C12 C 0.44890(5) -0.14045(15) 0.32866(9) 0.0478(19) Uani 0.5 1 d G U P A -1
C13 C 0.45453(4) -0.07092(16) 0.28470(8) 0.0427(17) Uani 0.5 1 d G U P A -1
C14 C 0.47148(4) 0.00728(17) 0.31529(8) 0.0382(12) Uani 0.5 1 d G U P A -1
C15 C 0.45771(5) 0.08654(17) 0.27908(9) 0.0360(15) Uani 0.5 1 d G U P A -1
C16 C 0.42575(6) 0.09253(16) 0.21925(8) 0.053(2) Uani 0.5 1 d G U P A -1
C17 C 0.27998(8) 0.09659(18) 0.11231(7) 0.069(2) Uani 0.5 1 d G U P A -1
C18 C 0.25119(7) 0.01734(18) 0.10289(6) 0.064(2) Uani 0.5 1 d G U P A -1
C19 C 0.27995(7) -0.06041(18) 0.10391(5) 0.057(2) Uani 0.5 1 d G U P A -1
C20 C 0.25793(7) -0.14076(17) 0.12593(7) 0.0473(17) Uani 0.5 1 d G U P A -1
C21 C 0.30079(7) -0.19411(16) 0.15104(8) 0.0503(18) Uani 0.5 1 d G U P A -1
C22 C 0.29529(8) -0.25804(13) 0.19978(10) 0.0482(17) Uani 0.5 1 d G U P A -1
C23 C 0.33944(8) -0.27281(12) 0.24678(11) 0.0439(16) Uani 0.5 1 d G U P A -1
C24 C 0.31623(9) -0.29295(11) 0.31039(11) 0.0432(15) Uani 0.5 1 d G U P A -1
C25 C 0.34110(8) -0.27595(12) 0.37187(11) 0.0543(19) Uani 0.5 1 d G U P A -1
C26 C 0.39480(8) -0.24463(13) 0.37066(11) 0.068(2) Uani 0.5 1 d G U P A -1
C27 C 0.41544(7) -0.18808(15) 0.42664(9) 0.0487(17) Uani 0.5 1 d G U P A -1
C28 C 0.45206(6) -0.12939(16) 0.39717(9) 0.0522(19) Uani 0.5 1 d G U P A -1
C29 C 0.46233(5) -0.04513(17) 0.42508(8) 0.0515(18) Uani 0.5 1 d G U P A -1
C30 C 0.47480(5) 0.02300(17) 0.38557(8) 0.0474(17) Uani 0.5 1 d G U P A -1
C31 C 0.46097(6) 0.11323(16) 0.39040(9) 0.0493(18) Uani 0.5 1 d G U P A -1
C32 C 0.45577(7) 0.15296(16) 0.32768(10) 0.0381(15) Uani 0.5 1 d G U P A -1
C33 C 0.42220(8) 0.22474(14) 0.31909(11) 0.0508(19) Uani 0.5 1 d G U P A -1
C34 C 0.39316(9) 0.23448(14) 0.25791(11) 0.058(2) Uani 0.5 1 d G U P A -1
C35 C 0.34247(10) 0.27994(12) 0.26996(12) 0.069(2) Uani 0.5 1 d G U P A -1
C36 C 0.29746(10) 0.27104(12) 0.22657(12) 0.087(3) Uani 0.5 1 d G U P A -1
C37 C 0.30360(9) 0.22262(15) 0.16835(10) 0.087(3) Uani 0.5 1 d G U P A -1
C38 C 0.25751(9) 0.17496(16) 0.13918(9) 0.085(3) Uani 0.5 1 d G U P A -1
C39 C 0.20912(8) 0.16882(16) 0.16595(10) 0.087(3) Uani 0.5 1 d G U P A -1
C40 C 0.18010(7) 0.09107(17) 0.15905(9) 0.078(3) Uani 0.5 1 d G U P A -1
C41 C 0.19940(6) 0.01608(18) 0.12464(7) 0.067(2) Uani 0.5 1 d G U P A -1
C42 C 0.17816(6) -0.06378(17) 0.15085(8) 0.0527(19) Uani 0.5 1 d G U P A -1
C43 C 0.20847(6) -0.14294(16) 0.15450(8) 0.0449(16) Uani 0.5 1 d G U P A -1
C44 C 0.20316(7) -0.20158(15) 0.20956(9) 0.0386(14) Uani 0.5 1 d G U P A -1
C45 C 0.24606(8) -0.26080(13) 0.22992(10) 0.0435(16) Uani 0.5 1 d G U P A -1
C46 C 0.25809(8) -0.28288(11) 0.29885(11) 0.0453(16) Uani 0.5 1 d G U P A -1
C47 C 0.22874(8) -0.24634(12) 0.34900(10) 0.0446(16) Uani 0.5 1 d G U P A -1
C48 C 0.25647(8) -0.23001(13) 0.41138(10) 0.0503(17) Uani 0.5 1 d G U P A -1
C49 C 0.31326(9) -0.24923(13) 0.42365(10) 0.059(2) Uani 0.5 1 d G U P A -1
C50 C 0.33180(8) -0.18727(15) 0.47485(8) 0.063(2) Uani 0.5 1 d G U P A -1
C51 C 0.38577(8) -0.15842(16) 0.47545(8) 0.065(2) Uani 0.5 1 d G U P A -1
C52 C 0.39483(8) -0.07676(17) 0.50179(6) 0.067(2) Uani 0.5 1 d G U P A -1
C53 C 0.43524(7) -0.02055(17) 0.47872(7) 0.064(2) Uani 0.5 1 d G U P A -1
C54 C 0.41849(7) 0.06855(17) 0.48912(7) 0.064(2) Uani 0.5 1 d G U P A -1
C55 C 0.42985(7) 0.13562(16) 0.44271(9) 0.062(2) Uani 0.5 1 d G U P A -1
C56 C 0.39181(9) 0.20742(14) 0.43218(10) 0.071(2) Uani 0.5 1 d G U P A -1
C57 C 0.39122(9) 0.25265(13) 0.37061(11) 0.064(2) Uani 0.5 1 d G U P A -1
C58 C 0.34188(10) 0.28710(11) 0.34006(12) 0.077(2) Uani 0.5 1 d G U P A -1
C59 C 0.18584(6) -0.19482(14) 0.32837(10) 0.0439(15) Uani 0.5 1 d G U P A -1
C60 C 0.17180(6) -0.17681(15) 0.26094(10) 0.0374(14) Uani 0.5 1 d G U P A -1
C61 C 0.14583(4) -0.09385(16) 0.26004(10) 0.0414(15) Uani 0.5 1 d G U P A -1
C62 C 0.14852(5) -0.04043(17) 0.20470(9) 0.055(2) Uani 0.5 1 d G U P A -1
C63 C 0.15116(5) 0.05205(17) 0.21245(10) 0.078(3) Uani 0.5 1 d G U P A -1
C64 C 0.20430(8) 0.21461(14) 0.22599(12) 0.090(3) Uani 0.5 1 d G U P A -1
C65 C 0.24868(10) 0.26977(12) 0.25263(13) 0.086(3) Uani 0.5 1 d G U P A -1
C66 C 0.24689(9) 0.26549(12) 0.32206(13) 0.074(3) Uani 0.5 1 d G U P A -1
C67 C 0.29259(10) 0.27411(11) 0.36827(12) 0.079(2) Uani 0.5 1 d G U P A -1
C68 C 0.29458(9) 0.23178(13) 0.42769(11) 0.081(3) Uani 0.5 1 d G U P A -1
C69 C 0.34295(9) 0.20154(14) 0.46189(10) 0.075(2) Uani 0.5 1 d G U P A -1
C70 C 0.33080(9) 0.12913(16) 0.50205(8) 0.070(2) Uani 0.5 1 d G U P A -1
C71 C 0.36926(8) 0.06571(17) 0.51939(6) 0.069(2) Uani 0.5 1 d G U P A -1
C72 C 0.35033(8) -0.02103(17) 0.52290(5) 0.070(2) Uani 0.5 1 d G U P A -1
C73 C 0.29779(8) -0.04282(17) 0.50704(5) 0.070(2) Uani 0.5 1 d G U P A -1
C74 C 0.28959(8) -0.13127(16) 0.48699(7) 0.073(2) Uani 0.5 1 d G U P A -1
C75 C 0.24336(7) -0.15626(15) 0.44756(8) 0.062(2) Uani 0.5 1 d G U P A -1
C76 C 0.20547(6) -0.09548(15) 0.42232(8) 0.0582(19) Uani 0.5 1 d G U P A -1
C77 C 0.17453(5) -0.11725(15) 0.36508(9) 0.0450(15) Uani 0.5 1 d G U P A -1
C78 C 0.14868(4) -0.05348(16) 0.32244(9) 0.0411(15) Uani 0.5 1 d G U P A -1
C79 C 0.15794(5) 0.03591(16) 0.33232(10) 0.062(2) Uani 0.5 1 d G U P A -1
C80 C 0.15462(5) 0.09046(16) 0.27489(10) 0.077(3) Uani 0.5 1 d G U P A -1
C81 C 0.17898(7) 0.17494(14) 0.27803(12) 0.078(3) Uani 0.5 1 d G U P A -1
C82 C 0.20718(8) 0.20408(13) 0.33860(12) 0.078(3) Uani 0.5 1 d G U P A -1
C83 C 0.21087(7) 0.14947(14) 0.39422(10) 0.074(2) Uani 0.5 1 d G U P A -1
C84 C 0.25204(8) 0.17198(14) 0.44063(10) 0.077(3) Uani 0.5 1 d G U P A -1
C85 C 0.27601(8) 0.10733(16) 0.48552(8) 0.077(2) Uani 0.5 1 d G U P A -1
C86 C 0.25828(7) 0.01972(16) 0.48270(6) 0.079(2) Uani 0.5 1 d G U P A -1
C87 C 0.21321(6) -0.00351(16) 0.43684(8) 0.0648(18) Uani 0.5 1 d G U P A -1
C88 C 0.18857(6) 0.06218(15) 0.39225(9) 0.069(2) Uani 0.5 1 d G U P A -1
Ni1 Ni 0.48053(2) 0.0000 0.08132(2) 0.01359(9) Uani 1 2 d S T P . .
N2 N 0.42360(11) 0.0000 0.01082(14) 0.0163(4) Uani 1 2 d S T P . .
N3 N 0.47943(8) 0.12768(13) 0.08245(9) 0.0156(3) Uani 1 1 d . . . . .
N4 N 0.53606(11) 0.0000 0.15371(14) 0.0156(4) Uani 1 2 d S T P . .
C91 C 0.35580(9) 0.04417(17) -0.06567(12) 0.0188(4) Uani 1 1 d . . . . .
C92 C 0.39804(9) 0.07074(15) -0.01863(11) 0.0164(3) Uani 1 1 d . . . . .
C93 C 0.40974(10) 0.15636(16) -0.00416(12) 0.0183(4) Uani 1 1 d . . . . .
H93 H 0.3904 0.2000 -0.0286 0.022 Uiso 1 1 calc R U . . .
C94 C 0.44784(9) 0.18282(15) 0.04372(11) 0.0170(4) Uani 1 1 d . . . . .
C95 C 0.45852(10) 0.27315(16) 0.05923(13) 0.0205(4) Uani 1 1 d . . . . .
C96 C 0.49811(11) 0.27336(16) 0.10845(13) 0.0206(4) Uani 1 1 d . . . . .
C97 C 0.51077(9) 0.18293(15) 0.12221(11) 0.0172(4) Uani 1 1 d . . . . .
C98 C 0.54870(10) 0.15661(15) 0.16992(12) 0.0186(4) Uani 1 1 d . . . . .
H98 H 0.5685 0.2002 0.1939 0.022 Uiso 1 1 calc R U . . .
C99 C 0.55961(9) 0.07076(16) 0.18490(11) 0.0173(4) Uani 1 1 d . . . . .
C100 C 0.59767(10) 0.04434(17) 0.23751(12) 0.0198(4) Uani 1 1 d . . . . .
C101 C 0.31759(11) 0.10494(19) -0.10177(13) 0.0231(4) Uani 1 1 d . . . . .
H10A H 0.3012 0.0754 -0.1412 0.028 Uiso 1 1 calc R U . . .
H10B H 0.3371 0.1565 -0.1160 0.028 Uiso 1 1 calc R U . . .
C102 C 0.27380(12) 0.1345(2) -0.05935(16) 0.0299(6) Uani 1 1 d . . . . .
H10C H 0.2496 0.1743 -0.0843 0.045 Uiso 1 1 calc R U . . .
H10D H 0.2899 0.1645 -0.0206 0.045 Uiso 1 1 calc R U . . .
H10E H 0.2539 0.0837 -0.0460 0.045 Uiso 1 1 calc R U . . .
C103 C 0.42968(12) 0.34878(18) 0.02712(15) 0.0260(5) Uani 1 1 d . . . . .
H10F H 0.4270 0.3400 -0.0207 0.031 Uiso 1 1 calc R U . . .
H10G H 0.4506 0.4024 0.0368 0.031 Uiso 1 1 calc R U . . .
C104 C 0.37352(15) 0.3614(2) 0.0495(2) 0.0376(7) Uani 1 1 d . . . . .
H10H H 0.3760 0.3742 0.0963 0.056 Uiso 1 1 calc R U . . .
H10I H 0.3528 0.3081 0.0410 0.056 Uiso 1 1 calc R U . . .
H10J H 0.3560 0.4099 0.0255 0.056 Uiso 1 1 calc R U . . .
C105 C 0.52394(13) 0.34898(18) 0.14398(15) 0.0266(5) Uani 1 1 d . . . . .
H10K H 0.5186 0.4017 0.1166 0.032 Uiso 1 1 calc R U . . .
H10L H 0.5626 0.3381 0.1507 0.032 Uiso 1 1 calc R U . . .
C106 C 0.50230(19) 0.3662(3) 0.2101(2) 0.0420(8) Uani 1 1 d . . . . .
H10M H 0.5218 0.4147 0.2317 0.063 Uiso 1 1 calc R U . . .
H10N H 0.5068 0.3139 0.2372 0.063 Uiso 1 1 calc R U . . .
H10O H 0.4645 0.3809 0.2036 0.063 Uiso 1 1 calc R U . . .
C107 C 0.62804(11) 0.10504(19) 0.28368(13) 0.0243(5) Uani 1 1 d . . . . .
H10P H 0.6430 0.1528 0.2584 0.029 Uiso 1 1 calc R U . . .
H10Q H 0.6582 0.0731 0.3064 0.029 Uiso 1 1 calc R U . . .
C108 C 0.59409(14) 0.1443(2) 0.33445(14) 0.0296(6) Uani 1 1 d . . . . .
H10R H 0.6164 0.1810 0.3644 0.044 Uiso 1 1 calc R U . . .
H10S H 0.5785 0.0974 0.3590 0.044 Uiso 1 1 calc R U . . .
H10T H 0.5656 0.1795 0.3125 0.044 Uiso 1 1 calc R U . . .
C109 C 0.3215(2) 0.5000 0.2516(3) 0.0184(9) Uani 0.6 2 d S T P B 5
C110 C 0.3694(3) 0.5000 0.2899(4) 0.0195(11) Uani 0.6 2 d S T P B 5
H110 H 0.4020 0.5000 0.2698 0.023 Uiso 0.6 2 calc R U P B 5
C111 C 0.3700(3) 0.5000 0.3584(3) 0.0226(10) Uani 0.6 2 d S T P B 5
H111 H 0.4029 0.5000 0.3842 0.027 Uiso 0.6 2 calc R U P B 5
C112 C 0.3226(3) 0.5000 0.3879(3) 0.0212(10) Uani 0.6 2 d S T P B 5
H112 H 0.3224 0.5000 0.4340 0.025 Uiso 0.6 2 calc R U P B 5
C113 C 0.2755(8) 0.5000 0.3481(5) 0.030(3) Uani 0.6 2 d S T P B 5
H113 H 0.2429 0.5000 0.3681 0.036 Uiso 0.6 2 calc R U P B 5
C114 C 0.2740(3) 0.5000 0.2828(3) 0.0203(10) Uani 0.6 2 d S T P B 5
H114 H 0.2408 0.5000 0.2576 0.024 Uiso 0.6 2 calc R U P B 5
C115 C 0.3209(7) 0.5000 0.1790(5) 0.028(2) Uani 0.6 2 d S T P B 5
H11A H 0.3561 0.5161 0.1661 0.042 Uiso 0.3 1 calc R U P B 5
H11B H 0.2945 0.5421 0.1609 0.042 Uiso 0.3 1 calc R U P B 5
H11C H 0.3116 0.4418 0.1624 0.042 Uiso 0.3 1 calc R U P B 5
C116 C 0.3087(7) 0.5000 0.3136(8) 0.041(3) Uani 0.4 2 d S T P C 6
C117 C 0.2828(6) 0.5000 0.2531(10) 0.043(3) Uani 0.4 2 d S T P C 6
H117 H 0.2451 0.5000 0.2479 0.052 Uiso 0.4 2 calc R U P C 6
C118 C 0.3134(12) 0.5000 0.1968(14) 0.051(6) Uani 0.4 2 d S T P C 6
H118 H 0.2955 0.5000 0.1545 0.061 Uiso 0.4 2 calc R U P C 6
C119 C 0.3666(8) 0.5000 0.2034(9) 0.049(4) Uani 0.4 2 d S T P C 6
H119 H 0.3867 0.5000 0.1662 0.059 Uiso 0.4 2 calc R U P C 6
C120 C 0.3925(9) 0.5000 0.2676(9) 0.052(5) Uani 0.4 2 d S T P C 6
H120 H 0.4302 0.5000 0.2734 0.063 Uiso 0.4 2 calc R U P C 6
C121 C 0.3651(6) 0.5000 0.3180(10) 0.036(3) Uani 0.4 2 d S T P C 6
H121 H 0.3837 0.5000 0.3600 0.043 Uiso 0.4 2 calc R U P C 6
C122 C 0.2776(12) 0.5000 0.3669(14) 0.045(6) Uani 0.4 2 d S T P C 6
H12A H 0.2942 0.5373 0.4013 0.068 Uiso 0.2 1 calc R U P C 6
H12B H 0.2748 0.4405 0.3834 0.068 Uiso 0.2 1 calc R U P C 6
H12C H 0.2421 0.5222 0.3532 0.068 Uiso 0.2 1 calc R U P C 6
C123 C 0.04305(19) -0.0470(4) 0.4221(2) 0.0436(18) Uani 0.5 1 d G . P D -1
C124 C 0.0150(2) 0.0071(5) 0.3772(2) 0.063(3) Uani 0.5 1 d G . P D -1
H12G H -0.0059 -0.0174 0.3411 0.076 Uiso 0.5 1 d G U P D -1
C125 C 0.0174(3) 0.0970(5) 0.3851(3) 0.070(4) Uani 0.5 1 d G . P D -1
H12H H -0.0018 0.1340 0.3545 0.084 Uiso 0.5 1 d G U P D -1
C126 C 0.0479(3) 0.1329(4) 0.4380(3) 0.053(2) Uani 0.5 1 d G . P D -1
H12I H 0.0495 0.1943 0.4434 0.064 Uiso 0.5 1 d G U P D -1
C127 C 0.0760(2) 0.0788(4) 0.4829(2) 0.0472(18) Uani 0.5 1 d G . P D -1
H12J H 0.0968 0.1033 0.5190 0.057 Uiso 0.5 1 d G U P D -1
C128 C 0.07355(19) -0.0112(4) 0.4749(2) 0.0393(19) Uani 0.5 1 d G . P D -1
H12K H 0.0928 -0.0481 0.5056 0.047 Uiso 0.5 1 d G U P D -1
C129 C 0.0399(4) -0.1450(4) 0.4127(4) 0.066(4) Uani 0.5 1 d G . P D -1
H12D H 0.0685 -0.1731 0.4402 0.099 Uiso 0.5 1 calc R U P D -1
H12E H 0.0438 -0.1592 0.3669 0.099 Uiso 0.5 1 calc R U P D -1
H12F H 0.0055 -0.1662 0.4249 0.099 Uiso 0.5 1 calc R U P D -1

loop_
_atom_site_aniso_label
_atom_site_aniso_U_11
_atom_site_aniso_U_22
_atom_site_aniso_U_33
_atom_site_aniso_U_23
_atom_site_aniso_U_13
_atom_site_aniso_U_12
Gd1 0.0240(3) 0.0147(2) 0.0277(3) -0.00415(18) 0.0033(2) -0.00828(19)
Gd2 0.0352(4) 0.0284(5) 0.0542(5) -0.0053(3) -0.0295(4) 0.0021(3)
Gd3 0.0521(12) 0.0301(8) 0.0641(11) 0.0310(7) -0.0081(7) 0.0062(7)
Gd4 0.0271(7) 0.0112(6) 0.0151(5) -0.0061(4) 0.0042(4) -0.0011(5)
Gd5 0.0560(9) 0.0235(12) 0.0167(3) 0.0016(3) -0.0125(4) 0.0061(5)
Gd6 0.0330(8) 0.0146(5) 0.0365(8) 0.0094(5) 0.0048(6) 0.0008(5)
Gd7 0.091(3) 0.114(4) 0.139(5) 0.002(4) -0.052(3) -0.048(3)
Gd8 0.069(2) 0.0219(11) 0.127(4) 0.0110(16) 0.036(3) -0.0074(12)
Gd9 0.086(4) 0.129(5) 0.130(4) 0.084(4) -0.040(3) -0.001(3)
Gd10 0.025(2) 0.035(2) 0.028(2) 0.0035(15) 0.0056(15) -0.0121(16)
Gd11 0.084(6) 0.032(4) 0.049(4) 0.009(3) -0.034(4) -0.003(4)
Gd12 0.071(5) 0.039(3) 0.084(4) 0.028(2) 0.001(3) -0.006(3)
N1 0.0197(11) 0.0144(10) 0.0171(11) 0.000 -0.0013(9) 0.000
C1 0.053(4) 0.061(4) 0.068(5) 0.026(4) 0.022(4) -0.016(4)
C2 0.069(5) 0.081(5) 0.075(5) 0.047(4) 0.008(4) -0.020(4)
C3 0.063(4) 0.090(6) 0.042(4) 0.035(4) 0.007(4) -0.009(4)
C4 0.026(3) 0.065(4) 0.031(3) -0.014(3) 0.014(2) -0.004(3)
C5 0.037(2) 0.071(4) 0.035(2) 0.001(3) 0.019(2) 0.007(3)
C6 0.051(3) 0.098(6) 0.030(2) 0.012(3) 0.009(2) -0.008(4)
C7 0.052(4) 0.096(5) 0.026(3) -0.009(3) 0.011(3) -0.011(4)
C8 0.037(3) 0.066(4) 0.038(3) -0.032(3) 0.014(3) -0.010(3)
C9 0.041(3) 0.065(4) 0.045(3) -0.027(3) 0.017(3) -0.009(3)
C10 0.048(4) 0.049(4) 0.074(5) -0.026(4) 0.009(4) -0.005(3)
C11 0.039(4) 0.055(4) 0.087(5) -0.013(4) 0.005(4) 0.012(4)
C12 0.026(3) 0.052(4) 0.067(4) -0.004(4) 0.013(3) 0.015(3)
C13 0.027(3) 0.057(4) 0.045(3) -0.007(3) 0.013(3) 0.000(3)
C14 0.0200(16) 0.042(3) 0.053(3) 0.020(3) 0.0035(17) -0.002(3)
C15 0.028(3) 0.040(3) 0.042(3) 0.008(3) 0.009(3) -0.001(3)
C16 0.041(4) 0.071(4) 0.050(4) 0.014(4) 0.014(3) -0.009(4)
C17 0.075(5) 0.088(6) 0.042(4) 0.035(4) -0.010(4) 0.003(4)
C18 0.067(4) 0.096(6) 0.027(2) 0.013(3) -0.011(3) 0.004(4)
C19 0.053(4) 0.092(5) 0.025(3) -0.012(3) 0.001(3) -0.001(4)
C20 0.048(3) 0.063(4) 0.030(3) -0.030(3) -0.005(2) -0.011(3)
C21 0.043(3) 0.059(4) 0.049(3) -0.037(3) 0.006(3) -0.006(3)
C22 0.051(4) 0.043(3) 0.051(4) -0.013(3) 0.004(3) 0.003(3)
C23 0.037(3) 0.026(3) 0.069(4) -0.021(3) 0.002(3) 0.002(2)
C24 0.049(3) 0.0118(19) 0.067(4) 0.002(2) -0.005(3) 0.000(2)
C25 0.049(4) 0.031(3) 0.083(5) 0.012(3) 0.003(4) 0.001(3)
C26 0.043(4) 0.059(5) 0.099(5) -0.002(5) -0.009(4) 0.009(4)
C27 0.041(3) 0.043(3) 0.061(4) 0.017(3) -0.009(3) 0.008(3)
C28 0.034(3) 0.062(4) 0.058(4) 0.018(4) -0.009(3) 0.007(3)
C29 0.034(3) 0.072(4) 0.045(3) 0.019(3) -0.020(3) -0.012(3)
C30 0.023(2) 0.065(4) 0.052(3) 0.010(3) -0.010(2) -0.012(2)
C31 0.025(3) 0.067(4) 0.055(4) -0.020(3) -0.001(3) -0.025(3)
C32 0.029(3) 0.028(3) 0.058(4) -0.008(3) 0.010(3) -0.013(2)
C33 0.039(3) 0.024(3) 0.090(5) -0.010(3) 0.010(4) -0.013(3)
C34 0.047(4) 0.038(3) 0.091(5) 0.018(4) 0.014(4) -0.017(3)
C35 0.071(5) 0.032(3) 0.103(5) 0.039(4) -0.001(4) -0.012(3)
C36 0.091(5) 0.061(5) 0.104(6) 0.050(4) -0.015(5) 0.006(4)
C37 0.093(6) 0.071(5) 0.095(6) 0.040(5) -0.004(5) -0.001(5)
C38 0.091(5) 0.085(6) 0.077(5) 0.028(5) -0.015(5) 0.019(5)
C39 0.095(5) 0.076(5) 0.085(5) 0.015(5) -0.018(5) 0.037(5)
C40 0.071(5) 0.084(5) 0.072(5) 0.017(4) -0.027(4) 0.039(4)
C41 0.064(4) 0.088(6) 0.044(3) 0.015(4) -0.024(3) 0.015(4)
C42 0.040(3) 0.070(5) 0.045(3) 0.006(4) -0.014(3) -0.001(3)
C43 0.046(3) 0.050(4) 0.036(3) -0.017(3) -0.014(3) -0.018(3)
C44 0.038(3) 0.027(2) 0.050(3) -0.012(3) -0.003(3) -0.014(2)
C45 0.039(3) 0.026(3) 0.063(4) -0.012(3) -0.011(3) -0.009(2)
C46 0.052(4) 0.024(3) 0.059(4) -0.001(3) 0.005(3) -0.014(3)
C47 0.040(3) 0.031(3) 0.063(4) 0.022(3) 0.010(3) -0.003(2)
C48 0.049(3) 0.057(4) 0.046(3) 0.028(3) 0.011(3) -0.012(3)
C49 0.067(4) 0.048(4) 0.062(4) 0.028(3) 0.009(4) -0.007(4)
C50 0.079(5) 0.068(5) 0.041(3) 0.029(4) 0.004(4) -0.001(4)
C51 0.072(4) 0.078(5) 0.044(3) 0.025(4) -0.015(3) 0.010(4)
C52 0.067(5) 0.103(5) 0.028(3) 0.013(4) -0.013(3) -0.002(4)
C53 0.046(3) 0.104(6) 0.037(3) 0.003(3) -0.024(3) -0.009(4)
C54 0.042(4) 0.117(6) 0.031(3) -0.023(4) -0.011(3) -0.015(4)
C55 0.039(3) 0.091(5) 0.054(4) -0.043(4) -0.001(3) -0.024(3)
C56 0.057(4) 0.069(4) 0.091(5) -0.058(4) 0.022(4) -0.020(4)
C57 0.049(4) 0.023(3) 0.122(5) -0.037(3) 0.017(4) -0.019(3)
C58 0.076(5) 0.022(3) 0.132(6) -0.002(4) 0.009(5) -0.013(3)
C59 0.035(3) 0.041(3) 0.056(4) 0.017(3) 0.003(3) -0.013(3)
C60 0.032(3) 0.027(3) 0.053(3) 0.001(2) 0.003(3) -0.013(2)
C61 0.023(2) 0.045(3) 0.055(4) -0.004(3) -0.001(3) -0.002(2)
C62 0.034(3) 0.059(4) 0.069(4) 0.003(4) -0.021(3) 0.014(3)
C63 0.057(4) 0.075(5) 0.099(5) -0.001(5) -0.021(4) 0.038(4)
C64 0.096(6) 0.063(5) 0.108(6) 0.004(5) -0.013(5) 0.043(5)
C65 0.087(5) 0.051(4) 0.116(6) 0.023(5) -0.015(5) 0.032(4)
C66 0.071(5) 0.029(3) 0.121(6) -0.009(4) 0.001(5) 0.020(4)
C67 0.072(5) 0.033(3) 0.131(6) -0.025(4) 0.007(5) 0.000(4)
C68 0.079(5) 0.070(5) 0.098(5) -0.051(4) 0.036(4) 0.001(4)
C69 0.070(4) 0.074(5) 0.084(5) -0.057(4) 0.021(4) -0.027(4)
C70 0.065(4) 0.102(5) 0.044(3) -0.047(4) 0.016(3) -0.019(4)
C71 0.054(4) 0.120(6) 0.035(3) -0.022(4) 0.010(3) -0.017(4)
C72 0.072(4) 0.111(6) 0.025(2) 0.000(3) -0.006(3) 0.001(4)
C73 0.075(5) 0.112(6) 0.025(3) 0.010(3) 0.012(3) -0.012(4)
C74 0.074(5) 0.103(5) 0.044(4) 0.019(4) 0.018(4) -0.008(5)
C75 0.053(4) 0.090(5) 0.044(4) 0.025(4) 0.013(3) -0.010(4)
C76 0.045(3) 0.089(5) 0.044(3) 0.010(4) 0.023(3) 0.001(4)
C77 0.027(3) 0.059(4) 0.052(3) 0.010(3) 0.015(2) -0.003(3)
C78 0.016(2) 0.052(4) 0.057(4) -0.008(3) 0.007(2) -0.001(2)
C79 0.036(3) 0.065(4) 0.088(5) -0.015(4) 0.029(4) 0.010(3)
C80 0.052(4) 0.075(5) 0.102(6) -0.008(5) -0.002(5) 0.029(4)
C81 0.060(4) 0.061(5) 0.110(6) -0.006(5) -0.005(5) 0.039(4)
C82 0.065(5) 0.054(4) 0.115(6) -0.024(5) 0.011(5) 0.020(4)
C83 0.063(4) 0.077(5) 0.089(5) -0.032(4) 0.042(4) 0.002(4)
C84 0.073(5) 0.082(5) 0.081(5) -0.053(4) 0.040(4) 0.002(4)
C85 0.071(5) 0.109(6) 0.057(4) -0.041(4) 0.036(4) -0.010(5)
C86 0.075(4) 0.118(6) 0.049(3) -0.011(4) 0.032(3) -0.009(5)
C87 0.053(3) 0.098(5) 0.047(3) -0.010(5) 0.031(3) -0.003(6)
C88 0.047(4) 0.084(5) 0.081(5) -0.030(4) 0.040(4) -0.003(4)
Ni1 0.01418(17) 0.01167(16) 0.01451(17) 0.000 -0.00135(12) 0.000
N2 0.0163(10) 0.0150(10) 0.0171(10) 0.000 -0.0011(8) 0.000
N3 0.0174(7) 0.0132(7) 0.0160(7) 0.0000(6) -0.0007(6) -0.0002(6)
N4 0.0168(10) 0.0128(10) 0.0169(10) 0.000 -0.0010(8) 0.000
C91 0.0170(9) 0.0208(9) 0.0182(9) 0.0015(7) -0.0024(7) 0.0015(7)
C92 0.0155(8) 0.0167(8) 0.0165(8) 0.0014(7) -0.0013(6) 0.0010(7)
C93 0.0189(9) 0.0158(8) 0.0196(9) 0.0022(7) -0.0020(7) 0.0018(7)
C94 0.0171(8) 0.0140(8) 0.0197(9) 0.0006(7) 0.0003(7) 0.0014(7)
C95 0.0228(10) 0.0138(8) 0.0248(10) 0.0002(7) 0.0014(8) 0.0020(7)
C96 0.0250(10) 0.0141(8) 0.0223(10) -0.0020(7) 0.0000(8) -0.0014(8)
C97 0.0194(9) 0.0137(8) 0.0181(8) -0.0007(7) -0.0011(7) -0.0013(7)
C98 0.0221(9) 0.0149(8) 0.0180(9) -0.0015(7) -0.0029(7) -0.0025(7)
C99 0.0182(9) 0.0165(8) 0.0166(8) -0.0011(7) -0.0020(7) -0.0014(7)
C100 0.0184(9) 0.0203(9) 0.0197(9) -0.0010(8) -0.0038(7) -0.0012(7)
C101 0.0211(10) 0.0261(11) 0.0210(10) 0.0040(8) -0.0045(8) 0.0025(9)
C102 0.0259(12) 0.0331(14) 0.0300(13) 0.0058(11) -0.0014(10) 0.0103(11)
C103 0.0289(12) 0.0153(9) 0.0333(13) 0.0040(9) 0.0002(10) 0.0036(9)
C104 0.0351(15) 0.0273(14) 0.051(2) 0.0017(13) 0.0090(14) 0.0137(12)
C105 0.0341(13) 0.0162(10) 0.0291(12) -0.0044(9) -0.0007(10) -0.0041(9)
C106 0.058(2) 0.0298(15) 0.0385(17) -0.0170(14) 0.0077(16) -0.0052(15)
C107 0.0232(10) 0.0252(11) 0.0231(10) -0.0011(9) -0.0064(8) -0.0045(9)
C108 0.0361(14) 0.0313(13) 0.0207(10) -0.0050(10) -0.0020(10) -0.0065(11)
C109 0.026(2) 0.0145(19) 0.0145(19) 0.000 0.0001(17) 0.000
C110 0.020(3) 0.025(3) 0.015(3) 0.000 0.005(2) 0.000
C111 0.021(2) 0.026(3) 0.021(3) 0.000 0.0011(19) 0.000
C112 0.025(2) 0.022(2) 0.016(2) 0.000 -0.0005(18) 0.000
C113 0.031(5) 0.039(5) 0.021(4) 0.000 0.001(4) 0.000
C114 0.021(2) 0.025(3) 0.015(2) 0.000 0.0029(19) 0.000
C115 0.034(5) 0.031(4) 0.020(3) 0.000 0.003(3) 0.000
C116 0.048(7) 0.034(6) 0.042(7) 0.000 0.003(6) 0.000
C117 0.033(6) 0.033(6) 0.062(10) 0.000 -0.004(7) 0.000
C118 0.041(11) 0.041(9) 0.069(18) 0.000 -0.008(12) 0.000
C119 0.071(11) 0.033(6) 0.044(7) 0.000 0.003(7) 0.000
C120 0.071(12) 0.033(6) 0.047(9) 0.000 -0.030(9) 0.000
C121 0.035(6) 0.026(5) 0.047(9) 0.000 0.001(6) 0.000
C122 0.043(12) 0.021(6) 0.077(18) 0.000 0.036(14) 0.000
C123 0.036(3) 0.057(5) 0.039(4) -0.013(3) 0.010(3) -0.007(3)
C124 0.041(3) 0.104(9) 0.043(4) -0.028(8) 0.001(3) -0.003(9)
C125 0.068(7) 0.108(11) 0.034(4) -0.001(5) 0.004(4) 0.041(7)
C126 0.071(7) 0.050(5) 0.041(5) 0.003(4) 0.016(5) 0.013(5)
C127 0.054(5) 0.042(4) 0.046(4) -0.004(3) 0.005(4) -0.005(4)
C128 0.044(3) 0.042(6) 0.032(2) -0.007(3) -0.001(2) -0.005(3)
C129 0.063(7) 0.076(8) 0.061(8) -0.034(7) 0.021(6) -0.025(6)

loop_
_atom_type_symbol
_atom_type_description
_atom_type_scat_dispersion_real
_atom_type_scat_dispersion_imag
_atom_type_scat_source
C C 0.0040 0.0020 'International Tables Vol C Tables 4.2.6.8 and 6.1.1.4'
H H 0.0000 0.0000 'International Tables Vol C Tables 4.2.6.8 and 6.1.1.4'
N N 0.0076 0.0040 'International Tables Vol C Tables 4.2.6.8 and 6.1.1.4'
Ni Ni 0.3262 1.3024 'International Tables Vol C Tables 4.2.6.8 and 6.1.1.4'
Gd Gd -0.1004 4.5392 'International Tables Vol C Tables 4.2.6.8 and 6.1.1.4'

loop_
_geom_angle_atom_site_label_1
_geom_angle_atom_site_label_2
_geom_angle_atom_site_label_3
_geom_angle
_geom_angle_site_symmetry_1
_geom_angle_site_symmetry_3
N1 Gd1 C33 164.85(10) . .
N1 Gd1 C57 159.70(10) . .
C33 Gd1 C57 34.6 . .
N1 Gd1 C34 140.96(10) . .
C33 Gd1 C34 33.8 . .
C57 Gd1 C34 56.7 . .
N1 Gd1 C32 135.15(10) . .
C33 Gd1 C32 32.4 . .
C57 Gd1 C32 58.3 . .
C34 Gd1 C32 56.7 . .
N1 Gd1 C58 139.41(9) . .
C33 Gd1 C58 54.3 . .
C57 Gd1 C58 32.5 . .
C34 Gd1 C58 54.2 . .
C32 Gd1 C58 85.4 . .
N1 Gd1 C35 132.15(9) . .
C33 Gd1 C35 53.8 . .
C57 Gd1 C35 53.7 . .
C34 Gd1 C35 32.8 . .
C32 Gd1 C35 84.6 . .
C58 Gd1 C35 31.0 . .
N1 Gd1 C56 131.43(10) . .
C33 Gd1 C56 58.6 . .
C57 Gd1 C56 31.6 . .
C34 Gd1 C56 87.4 . .
C32 Gd1 C56 66.3 . .
C58 Gd1 C56 55.2 . .
C35 Gd1 C56 83.2 . .
N1 Gd1 C1 113.08(9) . .
C33 Gd1 C1 56.7 . .
C57 Gd1 C1 86.2 . .
C34 Gd1 C1 30.4 . .
C32 Gd1 C1 63.1 . .
C58 Gd1 C1 82.6 . .
C35 Gd1 C1 54.7 . .
C56 Gd1 C1 115.02(5) . .
N1 Gd1 C15 109.17(9) . .
C33 Gd1 C15 56.0 . .
C57 Gd1 C15 87.4 . .
C34 Gd1 C15 63.6 . .
C32 Gd1 C15 30.3 . .
C58 Gd1 C15 109.59(5) . .
C35 Gd1 C15 96.3 . .
C56 Gd1 C15 95.4 . .
C1 Gd1 C15 51.7 . .
N1 Gd1 C16 99.64(9) . .
C33 Gd1 C16 65.9 . .
C57 Gd1 C16 100.4 . .
C34 Gd1 C16 54.4 . .
C32 Gd1 C16 53.5 . .
C58 Gd1 C16 108.59(5) . .
C35 Gd1 C16 83.7 . .
C56 Gd1 C16 119.18(5) . .
C1 Gd1 C16 29.6 . .
C15 Gd1 C16 28.7 . .
N1 Gd2 C62 156.98(12) . .
N1 Gd2 C42 165.44(10) . .
C62 Gd2 C42 34.9 . .
N1 Gd2 C63 137.96(9) . .
C62 Gd2 C63 34.0 . .
C42 Gd2 C63 56.4 . .
N1 Gd2 C41 144.64(10) . .
C62 Gd2 C41 56.4 . .
C42 Gd2 C41 34.0 . .
C63 Gd2 C41 54.7 . .
N1 Gd2 C43 134.42(7) . .
C62 Gd2 C43 58.2 . .
C42 Gd2 C43 32.3 . .
C63 Gd2 C43 87.3 . .
C41 Gd2 C43 57.7 . .
N1 Gd2 C61 128.32(10) . .
C62 Gd2 C61 31.5 . .
C42 Gd2 C61 58.3 . .
C63 Gd2 C61 56.3 . .
C41 Gd2 C61 86.9 . .
C43 Gd2 C61 65.2 . .
N1 Gd2 C40 133.66(7) . .
C62 Gd2 C40 55.3 . .
C42 Gd2 C40 54.9 . .
C63 Gd2 C40 32.8 . .
C41 Gd2 C40 31.7 . .
C43 Gd2 C40 85.5 . .
C61 Gd2 C40 85.0 . .
N1 Gd2 C80 109.59(8) . .
C62 Gd2 C80 55.5 . .
C42 Gd2 C80 85.0 . .
C63 Gd2 C80 29.6 . .
C41 Gd2 C80 82.1 . .
C43 Gd2 C80 113.6 . .
C61 Gd2 C80 61.9 . .
C40 Gd2 C80 53.6 . .
N1 Gd2 C18 118.16(10) . .
C62 Gd2 C18 84.3 . .
C42 Gd2 C18 54.9 . .
C63 Gd2 C18 81.7 . .
C41 Gd2 C18 29.1 . .
C43 Gd2 C18 62.9 . .
C61 Gd2 C18 112.9 . .
C40 Gd2 C18 52.1 . .
C80 Gd2 C18 105.61(5) . .
N1 Gd2 C78 104.96(10) . .
C62 Gd2 C78 52.1 . .
C42 Gd2 C78 84.7 . .
C63 Gd2 C78 60.0 . .
C41 Gd2 C78 107.4 . .
C43 Gd2 C78 92.79(5) . .
C61 Gd2 C78 28.2 . .
C40 Gd2 C78 92.8 . .
C80 Gd2 C78 48.9 . .
C18 Gd2 C78 136.2 . .
N1 Gd3 C27 156.45(16) . .
N1 Gd3 C51 151.64(15) . .
C27 Gd3 C51 33.0 . .
N1 Gd3 C26 144.11(14) . .
C27 Gd3 C26 35.6 . .
C51 Gd3 C26 62.27(6) . .
N1 Gd3 C50 141.57(15) . .
C27 Gd3 C50 58.31(5) . .
C51 Gd3 C50 33.5 . .
C26 Gd3 C50 70.72(6) . .
N1 Gd3 C49 137.31(16) . .
C27 Gd3 C49 65.84(6) . .
C51 Gd3 C49 58.31(5) . .
C26 Gd3 C49 55.93(5) . .
C50 Gd3 C49 33.1 . .
N1 Gd3 C25 136.06(15) . .
C27 Gd3 C25 59.26(6) . .
C51 Gd3 C25 70.74(6) . .
C26 Gd3 C25 32.4 . .
C50 Gd3 C25 59.04(6) . .
C49 Gd3 C25 30.5 . .
N1 Gd3 C28 124.40(14) . .
C27 Gd3 C28 32.1 . .
C51 Gd3 C28 56.16(6) . .
C26 Gd3 C28 52.33(5) . .
C50 Gd3 C28 87.75(8) . .
C49 Gd3 C28 97.41(8) . .
C25 Gd3 C28 83.85(7) . .
N1 Gd3 C11 115.57(12) . .
C27 Gd3 C11 53.93(5) . .
C51 Gd3 C11 86.45(8) . .
C26 Gd3 C11 30.6 . .
C50 Gd3 C11 101.16(8) . .
C49 Gd3 C11 83.75(8) . .
C25 Gd3 C11 54.79(5) . .
C28 Gd3 C11 49.3 . .
N1 Gd3 C74 112.39(13) . .
C27 Gd3 C74 85.66(7) . .
C51 Gd3 C74 55.2 . .
C26 Gd3 C74 99.20(8) . .
C50 Gd3 C74 29.3 . .
C49 Gd3 C74 50.0 . .
C25 Gd3 C74 80.46(7) . .
C28 Gd3 C74 110.97(9) . .
C11 Gd3 C74 129.77(9) . .
N1 Gd3 C12 107.62(12) . .
C27 Gd3 C12 52.01(6) . .
C51 Gd3 C12 82.60(8) . .
C26 Gd3 C12 50.20(5) . .
C50 Gd3 C12 110.06(9) . .
C49 Gd3 C12 105.87(8) . .
C25 Gd3 C12 80.83(7) . .
C28 Gd3 C12 29.0 . .
C11 Gd3 C12 29.1 . .
C74 Gd3 C12 137.44(9) . .
N1 Gd4 Gd5 29.57(7) . .
N1 Gd4 Gd6 29.23(10) . .
Gd5 Gd4 Gd6 58.79(6) . .
N1 Gd5 Gd4 31.15(5) . .
N1 Gd5 Gd6 31.55(5) . .
Gd4 Gd5 Gd6 62.69(8) . .
N1 Gd6 Gd5 29.62(8) . .
N1 Gd6 Gd4 28.91(10) . .
Gd5 Gd6 Gd4 58.52(5) . .
N1 Gd7 Gd9 31.3(2) . .
N1 Gd7 Gd8 26.11(16) . .
Gd9 Gd7 Gd8 57.39(19) . .
N1 Gd8 Gd9 32.35(19) . .
N1 Gd8 Gd7 26.44(17) . .
Gd9 Gd8 Gd7 58.8(2) . .
N1 Gd9 Gd8 32.24(18) . .
N1 Gd9 Gd7 31.6(2) . .
Gd8 Gd9 Gd7 63.82(18) . .
Gd11 Gd10 N1 77.2(6) . .
Gd11 Gd10 Gd12 82.0(6) . .
N1 Gd10 Gd12 27.12(17) . .
Gd10 Gd11 N1 76.4(6) . .
Gd10 Gd11 Gd12 83.3(6) . .
N1 Gd11 Gd12 27.58(18) . .
N1 Gd12 Gd11 27.62(19) . .
N1 Gd12 Gd10 27.06(18) . .
Gd11 Gd12 Gd10 14.7(3) . .
Gd8 N1 Gd9 115.4(4) . .
Gd8 N1 Gd7 127.5(3) . .
Gd9 N1 Gd7 117.1(4) . .
C34 C1 C2 113.2 . .
C34 C1 C16 121.3 . .
C2 C1 C16 119.3 . .
C34 C1 Gd1 63.7 . .
C2 C1 Gd1 102.9 . .
C16 C1 Gd1 80.4 . .
C37 C2 C1 125.8 . .
C37 C2 C3 109.1 . .
C1 C2 C3 118.3 . .
C6 C3 C17 124.2 . .
C6 C3 C2 122.7 . .
C17 C3 C2 107.1 . .
C13 C4 C9 119.9 . .
C13 C4 C5 118.2 . .
C9 C4 C5 118.3 . .
C16 C5 C6 115.4 . .
C16 C5 C4 121.2 . .
C6 C5 C4 120.3 . .
C7 C6 C3 115.3 . .
C7 C6 C5 118.8 . .
C3 C6 C5 120.8 . .
C6 C7 C19 122.0 . .
C6 C7 C8 122.8 . .
C19 C7 C8 106.9 . .
C9 C8 C21 126.5 . .
C9 C8 C7 119.3 . .
C21 C8 C7 107.5 . .
C8 C9 C10 113.6 . .
C8 C9 C4 120.5 . .
C10 C9 C4 120.6 . .
C23 C10 C11 116.5 . .
C23 C10 C9 121.4 . .
C11 C10 C9 117.4 . .
C26 C11 C12 107.8 . .
C26 C11 C10 122.1 . .
C12 C11 C10 121.4 . .
C26 C11 Gd3 62.8 . .
C12 C11 Gd3 78.72(7) . .
C10 C11 Gd3 97.39(6) . .
C13 C12 C28 123.1 . .
C13 C12 C11 122.0 . .
C28 C12 C11 108.4 . .
C13 C12 Gd3 101.0 . .
C28 C12 Gd3 69.61(6) . .
C11 C12 Gd3 72.17(6) . .
C14 C13 C12 113.6 . .
C14 C13 C4 122.7 . .
C12 C13 C4 118.3 . .
C13 C14 C15 115.7 . .
C13 C14 C30 125.1 . .
C15 C14 C30 111.2 . .
C16 C15 C32 120.7 . .
C16 C15 C14 126.5 . .
C32 C15 C14 105.0 . .
C16 C15 Gd1 78.2 . .
C32 C15 Gd1 65.2 . .
C14 C15 Gd1 99.2 . .
C15 C16 C5 115.5 . .
C15 C16 C1 116.2 . .
C5 C16 C1 122.8 . .
C15 C16 Gd1 73.1 . .
C5 C16 Gd1 104.2 . .
C1 C16 Gd1 70.0 . .
C3 C17 C18 118.9 . .
C3 C17 C38 110.0 . .
C18 C17 C38 123.2 . .
C19 C18 C41 118.4 . .
C19 C18 C17 118.1 . .
C41 C18 C17 116.3 . .
C19 C18 Gd2 85.2 . .
C41 C18 Gd2 61.5 . .
C17 C18 Gd2 96.9 . .
C18 C19 C20 121.6 . .
C18 C19 C7 120.5 . .
C20 C19 C7 107.9 . .
C21 C20 C43 120.2 . .
C21 C20 C19 107.9 . .
C43 C20 C19 121.6 . .
C22 C21 C20 122.8 . .
C22 C21 C8 117.7 . .
C20 C21 C8 109.2 . .
C21 C22 C45 117.6 . .
C21 C22 C23 118.2 . .
C45 C22 C23 110.9 . .
C10 C23 C22 122.2 . .
C10 C23 C24 117.2 . .
C22 C23 C24 106.5 . .
C25 C24 C46 119.8 . .
C25 C24 C23 124.9 . .
C46 C24 C23 106.8 . .
C49 C25 C24 122.4 . .
C49 C25 C26 116.8 . .
C24 C25 C26 113.8 . .
C49 C25 Gd3 74.04(6) . .
C24 C25 Gd3 101.55(6) . .
C26 C25 Gd3 68.43(7) . .
C11 C26 C25 122.1 . .
C11 C26 C27 109.2 . .
C25 C26 C27 116.7 . .
C11 C26 Gd3 86.64(6) . .
C25 C26 Gd3 79.20(8) . .
C27 C26 Gd3 68.78(7) . .
C51 C27 C28 119.9 . .
C51 C27 C26 125.1 . .
C28 C27 C26 103.3 . .
C51 C27 Gd3 74.93(6) . .
C28 C27 Gd3 86.74(7) . .
C26 C27 Gd3 75.63(7) . .
C12 C28 C29 120.1 . .
C12 C28 C27 110.7 . .
C29 C28 C27 119.5 . .
C12 C28 Gd3 81.43(5) . .
C29 C28 Gd3 95.31(6) . .
C27 C28 Gd3 61.21(5) . .
C30 C29 C53 114.3 . .
C30 C29 C28 119.5 . .
C53 C29 C28 118.5 . .
C29 C30 C31 128.7 . .
C29 C30 C14 117.5 . .
C31 C30 C14 103.5 . .
C32 C31 C55 124.4 . .
C32 C31 C30 110.9 . .
C55 C31 C30 115.9 . .
C32 C31 Gd1 62.7 . .
C55 C31 Gd1 79.7 . .
C30 C31 Gd1 101.6 . .
C33 C32 C31 117.7 . .
C33 C32 C15 122.0 . .
C31 C32 C15 108.8 . .
C33 C32 Gd1 65.4 . .
C31 C32 Gd1 87.9 . .
C15 C32 Gd1 84.5 . .
C32 C33 C34 117.6 . .
C32 C33 C57 120.3 . .
C34 C33 C57 110.7 . .
C32 C33 Gd1 82.2 . .
C34 C33 Gd1 77.5 . .
C57 C33 Gd1 76.0 . .
C1 C34 C33 121.6 . .
C1 C34 C35 121.7 . .
C33 C34 C35 106.9 . .
C1 C34 Gd1 85.9 . .
C33 C34 Gd1 68.7 . .
C35 C34 Gd1 83.4 . .
C36 C35 C58 124.9 . .
C36 C35 C34 120.8 . .
C58 C35 C34 106.1 . .
C36 C35 Gd1 103.3 . .
C58 C35 Gd1 71.8 . .
C34 C35 Gd1 63.8 . .
C65 C36 C35 117.3 . .
C65 C36 C37 118.6 . .
C35 C36 C37 116.8 . .
C2 C37 C36 119.5 . .
C2 C37 C38 109.2 . .
C36 C37 C38 118.0 . .
C39 C38 C17 118.5 . .
C39 C38 C37 124.7 . .
C17 C38 C37 104.4 . .
C38 C39 C40 119.2 . .
C38 C39 C64 116.6 . .
C40 C39 C64 115.1 . .
C39 C40 C41 122.0 . .
C39 C40 C63 123.3 . .
C41 C40 C63 104.1 . .
C39 C40 Gd2 102.0 . .
C41 C40 Gd2 67.7 . .
C63 C40 Gd2 65.2 . .
C18 C41 C40 119.8 . .
C18 C41 C42 120.3 . .
C40 C41 C42 109.8 . .
C18 C41 Gd2 89.5 . .
C40 C41 Gd2 80.6 . .
C42 C41 Gd2 67.1 . .
C62 C42 C43 118.8 . .
C62 C42 C41 107.8 . .
C43 C42 C41 121.4 . .
C62 C42 Gd2 71.4 . .
C43 C42 Gd2 84.1 . .
C41 C42 Gd2 78.86(5) . .
C20 C43 C42 116.1 . .
C20 C43 C44 118.2 . .
C42 C43 C44 118.7 . .
C20 C43 Gd2 92.0 . .
C42 C43 Gd2 63.6 . .
C44 C43 Gd2 88.3 . .
C60 C44 C45 113.6 . .
C60 C44 C43 120.2 . .
C45 C44 C43 119.9 . .
C60 C44 Gd2 76.9 . .
C45 C44 Gd2 108.6 . .
C43 C44 Gd2 62.6 . .
C22 C45 C44 120.6 . .
C22 C45 C46 107.8 . .
C44 C45 C46 121.1 . .
C47 C46 C45 121.8 . .
C47 C46 C24 119.3 . .
C45 C46 C24 107.8 . .
C59 C47 C46 116.2 . .
C59 C47 C48 119.3 . .
C46 C47 C48 118.1 . .
C75 C48 C47 119.7 . .
C75 C48 C49 109.8 . .
C47 C48 C49 121.3 . .
C25 C49 C48 118.5 . .
C25 C49 C50 126.3 . .
C48 C49 C50 104.1 . .
C25 C49 Gd3 75.47(6) . .
C48 C49 Gd3 94.78(6) . .
C50 C49 Gd3 69.63(6) . .
C74 C50 C51 122.9 . .
C74 C50 C49 108.8 . .
C51 C50 C49 117.1 . .
C74 C50 Gd3 89.51(6) . .
C51 C50 Gd3 70.25(7) . .
C49 C50 Gd3 77.29(7) . .
C27 C51 C52 120.3 . .
C27 C51 C50 117.6 . .
C52 C51 C50 114.4 . .
C27 C51 Gd3 72.07(6) . .
C52 C51 Gd3 94.47(7) . .
C50 C51 Gd3 76.29(7) . .
C51 C52 C53 120.9 . .
C51 C52 C72 121.8 . .
C53 C52 C72 108.5 . .
C51 C52 Gd3 57.22(5) . .
C53 C52 Gd3 92.82(6) . .
C72 C52 Gd3 93.99(5) . .
C29 C53 C52 120.1 . .
C29 C53 C54 122.5 . .
C52 C53 C54 107.0 . .
C71 C54 C55 122.1 . .
C71 C54 C53 107.9 . .
C55 C54 C53 119.8 . .
C31 C55 C54 118.5 . .
C31 C55 C56 117.6 . .
C54 C55 C56 118.0 . .
C31 C55 Gd1 72.4 . .
C54 C55 Gd1 109.4 . .
C56 C55 Gd1 66.0 . .
C69 C56 C57 117.4 . .
C69 C56 C55 117.9 . .
C57 C56 C55 116.9 . .
C69 C56 Gd1 94.6 . .
C57 C56 Gd1 62.9 . .
C55 C56 Gd1 84.8 . .
C33 C57 C56 122.5 . .
C33 C57 C58 106.8 . .
C56 C57 C58 120.3 . .
C33 C57 Gd1 69.4 . .
C56 C57 Gd1 85.5 . .
C58 C57 Gd1 82.2 . .
C67 C58 C35 118.2 . .
C67 C58 C57 121.2 . .
C35 C58 C57 109.1 . .
C67 C58 Gd1 92.6 . .
C35 C58 Gd1 77.2 . .
C57 C58 Gd1 65.3 . .
C47 C59 C60 122.4 . .
C47 C59 C77 119.5 . .
C60 C59 C77 107.6 . .
C44 C60 C59 124.0 . .
C44 C60 C61 120.6 . .
C59 C60 C61 105.2 . .
C44 C60 Gd2 75.8 . .
C59 C60 Gd2 101.2 . .
C61 C60 Gd2 63.0 . .
C62 C61 C78 118.3 . .
C62 C61 C60 118.5 . .
C78 C61 C60 112.7 . .
C62 C61 Gd2 61.7 . .
C78 C61 Gd2 88.3 . .
C60 C61 Gd2 88.7 . .
C61 C62 C63 119.5 . .
C61 C62 C42 122.8 . .
C63 C62 C42 108.2 . .
C61 C62 Gd2 86.7 . .
C63 C62 Gd2 77.90(5) . .
C42 C62 Gd2 73.8 . .
C80 C63 C62 121.1 . .
C80 C63 C40 120.3 . .
C62 C63 C40 109.7 . .
C80 C63 Gd2 89.2 . .
C62 C63 Gd2 68.1 . .
C40 C63 Gd2 82.1 . .
C81 C64 C39 120.7 . .
C81 C64 C65 109.8 . .
C39 C64 C65 119.2 . .
C36 C65 C66 119.2 . .
C36 C65 C64 122.5 . .
C66 C65 C64 105.1 . .
C65 C66 C82 110.1 . .
C65 C66 C67 124.5 . .
C82 C66 C67 116.1 . .
C68 C67 C58 117.0 . .
C68 C67 C66 120.7 . .
C58 C67 C66 114.9 . .
C67 C68 C69 123.7 . .
C67 C68 C84 119.0 . .
C69 C68 C84 108.5 . .
C56 C69 C70 122.0 . .
C56 C69 C68 120.0 . .
C70 C69 C68 108.7 . .
C71 C70 C69 120.7 . .
C71 C70 C85 122.2 . .
C69 C70 C85 106.9 . .
C70 C71 C72 115.9 . .
C70 C71 C54 118.3 . .
C72 C71 C54 110.9 . .
C73 C72 C71 122.4 . .
C73 C72 C52 121.3 . .
C71 C72 C52 104.9 . .
C72 C73 C74 114.4 . .
C72 C73 C86 122.9 . .
C74 C73 C86 116.8 . .
C50 C74 C75 109.4 . .
C50 C74 C73 122.5 . .
C75 C74 C73 121.0 . .
C50 C74 Gd3 61.2 . .
C75 C74 Gd3 89.90(7) . .
C73 C74 Gd3 91.80(6) . .
C76 C75 C48 121.3 . .
C76 C75 C74 122.4 . .
C48 C75 C74 107.6 . .
C77 C76 C75 118.0 . .
C77 C76 C87 117.5 . .
C75 C76 C87 119.5 . .
C76 C77 C78 123.1 . .
C76 C77 C59 120.9 . .
C78 C77 C59 109.9 . .
C79 C78 C61 123.5 . .
C79 C78 C77 121.1 . .
C61 C78 C77 104.0 . .
C79 C78 Gd2 77.4 . .
C61 C78 Gd2 63.5 . .
C77 C78 Gd2 97.9 . .
C78 C79 C80 116.7 . .
C78 C79 C88 117.6 . .
C80 C79 C88 121.5 . .
C78 C79 Gd2 75.7 . .
C80 C79 Gd2 69.2 . .
C88 C79 Gd2 105.5 . .
C63 C80 C81 114.5 . .
C63 C80 C79 119.9 . .
C81 C80 C79 119.4 . .
C63 C80 Gd2 61.2 . .
C81 C80 Gd2 102.4 . .
C79 C80 Gd2 82.5 . .
C64 C81 C80 124.6 . .
C64 C81 C82 107.1 . .
C80 C81 C82 119.7 . .
C83 C82 C66 125.3 . .
C83 C82 C81 120.4 . .
C66 C82 C81 107.5 . .
C84 C83 C82 113.8 . .
C84 C83 C88 120.8 . .
C82 C83 C88 121.6 . .
C83 C84 C68 123.4 . .
C83 C84 C85 120.9 . .
C68 C84 C85 105.8 . .
C86 C85 C70 121.7 . .
C86 C85 C84 120.5 . .
C70 C85 C84 109.5 . .
C85 C86 C73 114.2 . .
C85 C86 C87 119.0 . .
C73 C86 C87 122.7 . .
C76 C87 C86 117.0 . .
C76 C87 C88 119.7 . .
C86 C87 C88 120.3 . .
C83 C88 C79 117.2 . .
C83 C88 C87 118.2 . .
C79 C88 C87 120.5 . .
N2 Ni1 N3 89.91(6) . .
N3 Ni1 N3 177.80(12) 6 .
N2 Ni1 N4 178.40(12) . .
N3 Ni1 N4 90.06(6) . .
C92 N2 C92 104.0(3) 6 .
C92 N2 Ni1 127.97(13) . .
C94 N3 C97 104.06(19) . .
C94 N3 Ni1 128.16(16) . .
C97 N3 Ni1 127.78(16) . .
C99 N4 C99 104.6(3) . 6
C99 N4 Ni1 127.68(13) . .
C91 C91 C92 106.46(14) 6 .
C91 C91 C101 128.60(15) 6 .
C92 C91 C101 124.7(2) . .
C93 C92 N2 125.0(2) . .
C93 C92 C91 123.4(2) . .
N2 C92 C91 111.5(2) . .
C92 C93 C94 124.1(2) . .
N3 C94 C93 124.8(2) . .
N3 C94 C95 112.0(2) . .
C93 C94 C95 123.2(2) . .
C96 C95 C94 106.2(2) . .
C96 C95 C103 128.9(2) . .
C94 C95 C103 124.9(2) . .
C95 C96 C97 106.2(2) . .
C95 C96 C105 129.0(2) . .
C97 C96 C105 124.7(2) . .
C98 C97 N3 125.1(2) . .
C98 C97 C96 123.5(2) . .
N3 C97 C96 111.5(2) . .
C97 C98 C99 123.8(2) . .
N4 C99 C98 125.6(2) . .
N4 C99 C100 111.4(2) . .
C98 C99 C100 123.0(2) . .
C100 C100 C99 106.29(14) 6 .
C100 C100 C107 128.50(15) 6 .
C99 C100 C107 125.1(2) . .
C91 C101 C102 111.6(2) . .
C95 C103 C104 113.1(3) . .
C96 C105 C106 113.4(3) . .
C100 C107 C108 113.2(2) . .
C110 C109 C114 118.5(6) . .
C110 C109 C115 120.5(8) . .
C114 C109 C115 121.0(8) . .
C109 C110 C111 120.5(6) . .
C112 C111 C110 120.0(6) . .
C111 C112 C113 118.0(8) . .
C114 C113 C112 123.1(14) . .
C113 C114 C109 120.0(10) . .
C117 C116 C122 117(2) . .
C117 C116 C121 117.6(16) . .
C122 C116 C121 125.0(19) . .
C116 C117 C118 119.1(18) . .
C119 C118 C117 121(2) . .
C118 C119 C120 118(2) . .
C121 C120 C119 121(2) . .
C120 C121 C116 123.2(17) . .
C124 C123 C128 120.1 . .
C124 C123 C129 119.2 . .
C128 C123 C129 120.7 . .
C125 C124 C123 119.9 . .
C124 C125 C126 120.0 . .
C127 C126 C125 120.1 . .
C128 C127 C126 119.9 . .
C127 C128 C123 120.0 . .

loop_
_geom_bond_atom_site_label_1
_geom_bond_atom_site_label_2
_geom_bond_distance
_geom_bond_site_symmetry_2
Gd1 N1 2.1402(17) .
Gd1 C33 2.3655(15) .
Gd1 C57 2.4516(16) .
Gd1 C34 2.4785(16) .
Gd1 C32 2.5781(15) .
Gd1 C58 2.6723(19) .
Gd1 C35 2.7438(19) .
Gd1 C56 2.7465(16) .
Gd1 C1 2.7577(16) .
Gd1 C15 2.8276(17) .
Gd1 C16 2.8938(17) .
Gd2 N1 2.216(3) .
Gd2 C62 2.3746(13) .
Gd2 C42 2.4057(14) .
Gd2 C63 2.5022(15) .
Gd2 C41 2.5614(16) .
Gd2 C43 2.6717(18) .
Gd2 C61 2.6916(18) .
Gd2 C40 2.7310(17) .
Gd2 C80 2.8552(19) .
Gd2 C18 2.9146(19) .
Gd2 C78 3.006(2) .
Gd3 N1 2.181(3) .
Gd3 C27 2.407(3) .
Gd3 C51 2.443(2) .
Gd3 C26 2.502(3) .
Gd3 C50 2.522(2) .
Gd3 C49 2.624(3) .
Gd3 C25 2.642(3) .
Gd3 C28 2.742(3) .
Gd3 C11 2.808(3) .
Gd3 C74 2.878(3) .
Gd3 C12 2.893(3) .
Gd4 N1 2.234(3) .
Gd4 Gd5 3.766(2) .
Gd4 Gd6 3.924(4) .
Gd5 N1 2.131(3) .
Gd5 Gd6 3.777(2) .
Gd6 N1 2.2559(17) .
Gd7 N1 2.167(5) .
Gd7 Gd9 3.682(9) .
Gd7 Gd8 3.864(7) .
Gd8 N1 2.142(3) .
Gd8 Gd9 3.627(8) .
Gd9 N1 2.149(6) .
Gd10 Gd11 0.990(17) .
Gd10 N1 2.166(7) .
Gd10 Gd12 3.862(9) .
Gd11 N1 2.174(7) .
Gd11 Gd12 3.850(9) .
Gd12 N1 2.171(6) .
C1 C34 1.4004 .
C1 C2 1.4232 .
C1 C16 1.4490 .
C2 C37 1.4082 .
C2 C3 1.4297 .
C3 C6 1.4091 .
C3 C17 1.4196 .
C4 C13 1.4533 .
C4 C9 1.4659 .
C4 C5 1.4776 .
C5 C16 1.4470 .
C5 C6 1.4596 .
C6 C7 1.3919 .
C7 C19 1.4559 .
C7 C8 1.4593 .
C8 C9 1.4191 .
C8 C21 1.4295 .
C9 C10 1.4541 .
C10 C23 1.4154 .
C10 C11 1.4381 .
C11 C26 1.4311 .
C11 C12 1.4356 .
C12 C13 1.4145 .
C12 C28 1.4165 .
C13 C14 1.4070 .
C14 C15 1.4552 .
C14 C30 1.4627 .
C15 C16 1.4202 .
C15 C32 1.4327 .
C17 C18 1.4231 .
C17 C38 1.4586 .
C18 C19 1.3970 .
C18 C41 1.4154 .
C19 C20 1.4417 .
C20 C21 1.4211 .
C20 C43 1.4224 .
C21 C22 1.4188 .
C22 C45 1.4333 .
C22 C23 1.4341 .
C23 C24 1.5089 .
C24 C25 1.3917 .
C24 C46 1.4757 .
C25 C49 1.3852 .
C25 C26 1.4403 .
C26 C27 1.5027 .
C27 C51 1.3780 .
C27 C28 1.4578 .
C28 C29 1.4314 .
C29 C30 1.3774 .
C29 C53 1.3967 .
C30 C31 1.4348 .
C31 C32 1.4248 .
C31 C55 1.4250 .
C32 C33 1.3932 .
C33 C34 1.4135 .
C33 C57 1.4329 .
C34 C35 1.4956 .
C35 C36 1.3944 .
C35 C58 1.4486 .
C36 C65 1.3820 .
C36 C37 1.4296 .
C37 C38 1.4621 .
C38 C39 1.3828 .
C39 C40 1.4024 .
C39 C64 1.4358 .
C40 C41 1.4566 .
C40 C63 1.4934 .
C41 C42 1.4595 .
C42 C62 1.4319 .
C42 C43 1.4354 .
C43 C44 1.4625 .
C44 C60 1.4228 .
C44 C45 1.4501 .
C45 C46 1.4670 .
C46 C47 1.4327 .
C47 C59 1.3804 .
C47 C48 1.4346 .
C48 C75 1.4098 .
C48 C49 1.4654 .
C49 C50 1.4687 .
C50 C74 1.4072 .
C50 C51 1.4315 .
C51 C52 1.3785 .
C52 C53 1.4454 .
C52 C72 1.5039 .
C53 C54 1.4535 .
C54 C71 1.4347 .
C54 C55 1.4494 .
C55 C56 1.4670 .
C56 C69 1.4227 .
C56 C57 1.4446 .
C57 C58 1.4494 .
C58 C67 1.4285 .
C59 C60 1.4319 .
C59 C77 1.4517 .
C60 C61 1.4326 .
C61 C62 1.4102 .
C61 C78 1.4232 .
C62 C63 1.4306 .
C63 C80 1.4108 .
C64 C81 1.4274 .
C64 C65 1.4748 .
C65 C66 1.4352 .
C66 C82 1.4371 .
C66 C67 1.4412 .
C67 C68 1.3828 .
C68 C69 1.4367 .
C68 C84 1.4538 .
C69 C70 1.4338 .
C70 C71 1.4012 .
C70 C85 1.4369 .
C71 C72 1.4194 .
C72 C73 1.3812 .
C73 C74 1.4303 .
C73 C86 1.4451 .
C74 C75 1.4198 .
C75 C76 1.4059 .
C76 C77 1.4010 .
C76 C87 1.4541 .
C77 C78 1.4367 .
C78 C79 1.4051 .
C79 C80 1.4462 .
C79 C88 1.4594 .
C80 C81 1.4353 .
C81 C82 1.4559 .
C82 C83 1.4166 .
C83 C84 1.3975 .
C83 C88 1.4536 .
C84 C85 1.4549 .
C85 C86 1.4181 .
C86 C87 1.4630 .
C87 C88 1.4684 .
Ni1 N2 1.959(3) .
Ni1 N3 1.962(2) .
Ni1 N4 1.962(3) .
N2 C92 1.379(3) .
N3 C94 1.374(3) .
N3 C97 1.383(3) .
N4 C99 1.373(3) .
C91 C91 1.357(5) 6
C91 C92 1.441(3) .
C91 C101 1.496(3) .
C92 C93 1.375(3) .
C93 C94 1.382(3) .
C94 C95 1.444(3) .
C95 C96 1.365(4) .
C95 C103 1.497(4) .
C96 C97 1.448(3) .
C96 C105 1.494(4) .
C97 C98 1.376(3) .
C98 C99 1.377(3) .
C99 C100 1.447(3) .
C100 C100 1.362(5) 6
C100 C107 1.498(4) .
C101 C102 1.531(4) .
C103 C104 1.538(5) .
C105 C106 1.529(5) .
C107 C108 1.528(4) .
C109 C110 1.388(9) .
C109 C114 1.405(9) .
C109 C115 1.494(12) .
C110 C111 1.408(11) .
C111 C112 1.383(9) .
C112 C113 1.388(17) .
C113 C114 1.343(13) .
C116 C117 1.36(2) .
C116 C122 1.40(3) .
C116 C121 1.42(2) .
C117 C118 1.44(3) .
C118 C119 1.34(4) .
C119 C120 1.43(2) .
C120 C121 1.29(3) .
C123 C124 1.3938 .
C123 C128 1.3943 .
C123 C129 1.5200 .
C124 C125 1.3918 .
C125 C126 1.3946 .
C126 C127 1.3938 .
C127 C128 1.3919 .
